data_4065349
loop_
_publ_author_name
'Wooles, Ashley J.'
'Gregson, Matthew'
'Robinson, Sarah'
'Cooper, Oliver J.'
'Mills, David P.'
'Lewis, William'
'Blake, Alexander J.'
'Liddle, Stephen T.'

_publ_section_title
;
 Group 1 Bis(iminophosphorano)methanides, Part 2:N-Aryl Derivatives of the
 Sterically Demanding Methanes H2C(PPh2NR)2(R = 2,4,6-trimethylphenyl or
 2,6-diisopropylphenyl)
;
_journal_issue 20
_journal_name_full Organometallics
_journal_page_first 5326
_journal_paper_doi 10.1021/om200729x
_journal_volume 30
_journal_year 2011
_chemical_formula_moiety 'C61 H79 Cs N2 O3 P2, C4 H10 O'
_chemical_formula_sum 'C65 H89 Cs N2 O4 P2'
_chemical_formula_weight 1157.23
_chemical_name_systematic
; 
 ? 
;
_space_group_IT_number 14
_symmetry_cell_setting monoclinic
_symmetry_space_group_name_Hall '-P 2ybc'
_symmetry_space_group_name_H-M 'P 1 21/c 1'
_atom_sites_solution_hydrogens 'geom, Me from difmap'
_atom_sites_solution_primary direct
_atom_sites_solution_secondary difmap
_audit_creation_method 'enCIFer editing of SHELXL97 CIF output'
_cell_angle_alpha 90.00
_cell_angle_beta 94.4670(10)
_cell_angle_gamma 90.00
_cell_formula_units_Z 4
_cell_length_a 10.7463(7)
_cell_length_b 20.3503(13)
_cell_length_c 28.0299(18)
_cell_measurement_reflns_used 17343
_cell_measurement_temperature 90(2)
_cell_measurement_theta_max 27.62
_cell_measurement_theta_min 2.15
_cell_volume 6111.3(7)
_computing_cell_refinement 'Bruker SAINT version 6.36a (Bruker, 2000)'
_computing_data_collection 'Bruker SMART version 5.625 (Bruker, 2001)'
_computing_data_reduction 'Bruker SAINT; Bruker SHELXTL (Bruker, 2001)'
_computing_molecular_graphics 'Bruker SHELXTL'
_computing_publication_material 'enCIFer(Allen et al.,2004);PLATON(Spek,2003)'
_computing_structure_refinement 'SHELXL-97 (Sheldrick, 1997)'
_computing_structure_solution 'Bruker SHELXTL'
_diffrn_ambient_temperature 90(2)
_diffrn_measured_fraction_theta_full 0.988
_diffrn_measured_fraction_theta_max 0.988
_diffrn_measurement_device_type 'Bruker SMART APEX CCD diffractometer'
_diffrn_measurement_method '\w rotation with narrow frames'
_diffrn_radiation_monochromator graphite
_diffrn_radiation_source 'normal-focus sealed tube'
_diffrn_radiation_type MoK\a
_diffrn_radiation_wavelength 0.71073
_diffrn_reflns_av_R_equivalents 0.0294
_diffrn_reflns_av_sigmaI/netI 0.0322
_diffrn_reflns_limit_h_max 13
_diffrn_reflns_limit_h_min -14
_diffrn_reflns_limit_k_max 14
_diffrn_reflns_limit_k_min -26
_diffrn_reflns_limit_l_max 35
_diffrn_reflns_limit_l_min -36
_diffrn_reflns_number 37530
_diffrn_reflns_theta_full 27.63
_diffrn_reflns_theta_max 27.63
_diffrn_reflns_theta_min 2.15
_diffrn_standards_decay_% 0
_diffrn_standards_number 0
_exptl_absorpt_coefficient_mu 0.705
_exptl_absorpt_correction_T_max 0.746
_exptl_absorpt_correction_T_min 0.517
_exptl_absorpt_correction_type multi-scan
_exptl_absorpt_process_details 'SADABS 2007/2'
_exptl_crystal_colour COLOURLESS
_exptl_crystal_density_diffrn 1.258
_exptl_crystal_density_method 'not measured'
_exptl_crystal_description 'COLUMN    '
_exptl_crystal_F_000 2440
_exptl_crystal_size_max 0.32
_exptl_crystal_size_mid 0.27
_exptl_crystal_size_min 0.24
_refine_diff_density_max 2.938
_refine_diff_density_min -2.536
_refine_diff_density_rms
;0.092 
PROBLEM: Short Intra H...H Contact H64A .. H63A .. 1.63 Ang.
RESPONSE: Apparent short H-H distances are due to the disorder models.
;
_refine_ls_extinction_method none
_refine_ls_goodness_of_fit_ref 1.024
_refine_ls_hydrogen_treatment constr
_refine_ls_matrix_type full
_refine_ls_number_parameters 817
_refine_ls_number_reflns 14051
_refine_ls_number_restraints 296
_refine_ls_restrained_S_all 1.037
_refine_ls_R_factor_all 0.0735
_refine_ls_R_factor_gt 0.0585
_refine_ls_shift/su_max 0.002
_refine_ls_shift/su_mean 0.000
_refine_ls_structure_factor_coef Fsqd
_refine_ls_weighting_details 'calc w=1/[\s^2^(Fo^2^)+(0.0719P)^2^+14.0387P] where P=(Fo^2^+2Fc^2^)/3'
_refine_ls_weighting_scheme calc
_refine_ls_wR_factor_gt 0.1463
_refine_ls_wR_factor_ref 0.1595
_reflns_number_gt 11364
_reflns_number_total 14051
_reflns_threshold_expression I>2\s(I)
_cod_data_source_file om200729x_si_001.cif
_cod_data_source_block 8
_cod_depositor_comments
;
The following automatic conversions were performed:

'_symmetry_cell_setting' value 'Monoclinic' changed to 'monoclinic'
according to /home/saulius/struct/CIF-dictionaries/cif_core.dic
dictionary named 'cif_core.dic' version 2.4.1 from 2010-06-29.

Automatic conversion script
Id: cif_fix_values 1715 2011-07-08 13:25:40Z adriana 
;
_cod_original_sg_symbol_H-M 'P2(1)/c  '
_cod_database_code 4065349

loop_
_symmetry_equiv_pos_as_xyz
'x, y, z'
'-x, y+1/2, -z+1/2'
'-x, -y, -z'
'x, -y-1/2, z-1/2'

loop_
_atom_site_label
_atom_site_type_symbol
_atom_site_fract_x
_atom_site_fract_y
_atom_site_fract_z
_atom_site_U_iso_or_equiv
_atom_site_adp_type
_atom_site_occupancy
_atom_site_symmetry_multiplicity
_atom_site_calc_flag
_atom_site_refinement_flags
_atom_site_disorder_assembly
_atom_site_disorder_group
Cs1 Cs 0.29300(3) 0.732199(13) 0.273375(9) 0.05038(10) Uani 1 1 d . A .
C1 C 0.1815(3) 0.67867(15) 0.40765(11) 0.0258(6) Uani 1 1 d . A .
H1 H 0.0995 0.6837 0.3928 0.031 Uiso 1 1 calc R . .
P1 P 0.22451(7) 0.73805(4) 0.44921(3) 0.02163(15) Uani 1 1 d . . .
C2 C 0.0846(3) 0.76151(14) 0.47904(10) 0.0222(6) Uani 1 1 d . . .
C3 C 0.0876(3) 0.82150(16) 0.50380(11) 0.0297(6) Uani 1 1 d . . .
H3 H 0.1606 0.8479 0.5046 0.036 Uiso 1 1 calc R . .
C4 C -0.0146(3) 0.84291(17) 0.52715(12) 0.0344(7) Uani 1 1 d . . .
H4 H -0.0107 0.8833 0.5441 0.041 Uiso 1 1 calc R . .
C5 C -0.1230(3) 0.80484(18) 0.52555(12) 0.0330(7) Uani 1 1 d . . .
H5 H -0.1933 0.8195 0.5412 0.040 Uiso 1 1 calc R . .
C6 C -0.1276(3) 0.74584(17) 0.50115(12) 0.0322(7) Uani 1 1 d . . .
H6 H -0.2012 0.7198 0.5001 0.039 Uiso 1 1 calc R . .
C7 C -0.0241(3) 0.72417(16) 0.47795(12) 0.0284(6) Uani 1 1 d . . .
H7 H -0.0283 0.6835 0.4613 0.034 Uiso 1 1 calc R . .
C8 C 0.3197(3) 0.70131(15) 0.49918(10) 0.0255(6) Uani 1 1 d . . .
C9 C 0.4320(3) 0.72959(17) 0.51574(12) 0.0319(7) Uani 1 1 d . . .
H9 H 0.4592 0.7689 0.5016 0.038 Uiso 1 1 calc R . .
C10 C 0.5051(3) 0.7003(2) 0.55323(13) 0.0403(8) Uani 1 1 d . . .
H10 H 0.5831 0.7193 0.5640 0.048 Uiso 1 1 calc R . .
C11 C 0.4649(4) 0.6438(2) 0.57480(12) 0.0400(8) Uani 1 1 d . . .
H11 H 0.5147 0.6244 0.6005 0.048 Uiso 1 1 calc R . .
C12 C 0.3521(4) 0.61584(18) 0.55891(12) 0.0375(8) Uani 1 1 d . . .
H12 H 0.3243 0.5771 0.5737 0.045 Uiso 1 1 calc R . .
C13 C 0.2790(3) 0.64450(16) 0.52108(11) 0.0310(7) Uani 1 1 d . . .
H13 H 0.2014 0.6253 0.5102 0.037 Uiso 1 1 calc R . .
N1 N 0.2966(2) 0.80242(13) 0.43518(9) 0.0243(5) Uani 1 1 d . A .
C14 C 0.3019(3) 0.83363(15) 0.39134(11) 0.0244(6) Uani 1 1 d . . .
C15 C 0.4233(3) 0.85358(15) 0.37858(11) 0.0265(6) Uani 1 1 d . A .
C16 C 0.4358(3) 0.88573(17) 0.33571(12) 0.0314(7) Uani 1 1 d . A .
H16 H 0.5168 0.8978 0.3275 0.038 Uiso 1 1 calc R . .
C17 C 0.3329(3) 0.90096(17) 0.30427(12) 0.0331(7) Uani 1 1 d . A .
H17 H 0.3433 0.9228 0.2749 0.040 Uiso 1 1 calc R . .
C18 C 0.2154(3) 0.88367(17) 0.31678(12) 0.0313(7) Uani 1 1 d . A .
H18 H 0.1447 0.8948 0.2958 0.038 Uiso 1 1 calc R . .
C19 C 0.1972(3) 0.85035(16) 0.35933(11) 0.0268(6) Uani 1 1 d . A .
C20 C 0.0635(3) 0.83850(18) 0.37141(12) 0.0317(7) Uani 1 1 d . . .
H20 H 0.0665 0.8097 0.4004 0.038 Uiso 1 1 calc R A .
C21 C 0.0014(3) 0.9034(2) 0.38417(14) 0.0437(9) Uani 1 1 d . A .
H21A H -0.0054 0.9322 0.3560 0.065 Uiso 1 1 calc R . .
H21B H 0.0520 0.9250 0.4102 0.065 Uiso 1 1 calc R . .
H21C H -0.0821 0.8945 0.3944 0.065 Uiso 1 1 calc R . .
C22 C -0.0154(3) 0.8033(2) 0.33141(13) 0.0390(8) Uani 1 1 d . A .
H22A H -0.0239 0.8315 0.3030 0.059 Uiso 1 1 calc R . .
H22B H -0.0983 0.7939 0.3421 0.059 Uiso 1 1 calc R . .
H1A H 0.0254 0.7621 0.3236 0.059 Uiso 1 1 calc R . .
C23 C 0.5354(3) 0.84092(16) 0.41409(12) 0.0296(7) Uani 1 1 d . . .
H23 H 0.5249 0.7960 0.4277 0.035 Uiso 1 1 calc R A .
C24 C 0.5373(4) 0.89005(18) 0.45578(14) 0.0408(8) Uani 1 1 d . A .
H24A H 0.5496 0.9346 0.4437 0.061 Uiso 1 1 calc R . .
H24B H 0.6057 0.8790 0.4796 0.061 Uiso 1 1 calc R . .
H24C H 0.4578 0.8879 0.4706 0.061 Uiso 1 1 calc R . .
C25 C 0.6602(3) 0.8419(2) 0.39163(16) 0.0463(10) Uani 1 1 d . A .
H25A H 0.6559 0.8128 0.3637 0.069 Uiso 1 1 calc R . .
H25B H 0.7263 0.8268 0.4151 0.069 Uiso 1 1 calc R . .
H25C H 0.6785 0.8868 0.3816 0.069 Uiso 1 1 calc R . .
P2 P 0.26057(7) 0.61209(4) 0.38824(3) 0.02199(15) Uani 1 1 d . . .
C26 C 0.4221(3) 0.61427(15) 0.41459(10) 0.0241(6) Uani 1 1 d . A .
C27 C 0.4999(3) 0.66259(16) 0.39722(11) 0.0279(6) Uani 1 1 d . . .
H1C H 0.4652 0.6953 0.3760 0.034 Uiso 1 1 calc R A .
C28 C 0.6274(3) 0.66332(17) 0.41071(12) 0.0324(7) Uani 1 1 d . A .
H28 H 0.6789 0.6963 0.3986 0.039 Uiso 1 1 calc R . .
C29 C 0.6792(3) 0.61566(17) 0.44187(13) 0.0335(7) Uani 1 1 d . . .
H29 H 0.7665 0.6153 0.4504 0.040 Uiso 1 1 calc R A .
C30 C 0.6032(3) 0.56881(17) 0.46043(12) 0.0339(7) Uani 1 1 d . A .
H30 H 0.6379 0.5373 0.4826 0.041 Uiso 1 1 calc R . .
C31 C 0.4758(3) 0.56777(16) 0.44661(11) 0.0299(6) Uani 1 1 d . . .
H31 H 0.4246 0.5349 0.4592 0.036 Uiso 1 1 calc R A .
C32 C 0.1973(3) 0.53455(16) 0.40980(11) 0.0260(6) Uani 1 1 d . A .
C33 C 0.0852(3) 0.53491(17) 0.43173(12) 0.0339(7) Uani 1 1 d . . .
H33 H 0.0471 0.5756 0.4385 0.041 Uiso 1 1 calc R A .
C34 C 0.0284(4) 0.47645(19) 0.44382(14) 0.0399(8) Uani 1 1 d . A .
H34 H -0.0493 0.4775 0.4578 0.048 Uiso 1 1 calc R . .
C35 C 0.0844(4) 0.41701(18) 0.43555(13) 0.0387(8) Uani 1 1 d . . .
H35 H 0.0467 0.3772 0.4448 0.046 Uiso 1 1 calc R A .
C36 C 0.1954(3) 0.41544(17) 0.41383(13) 0.0367(7) Uani 1 1 d . A .
H36 H 0.2344 0.3746 0.4082 0.044 Uiso 1 1 calc R . .
C37 C 0.2499(3) 0.47361(16) 0.40031(12) 0.0307(7) Uani 1 1 d . . .
H37 H 0.3245 0.4720 0.3843 0.037 Uiso 1 1 calc R A .
N2 N 0.2562(2) 0.60944(13) 0.33134(9) 0.0236(5) Uani 1 1 d . A .
C38 C 0.2472(3) 0.55396(15) 0.30148(10) 0.0246(6) Uani 1 1 d . A .
C39 C 0.1277(3) 0.52902(18) 0.28517(12) 0.0325(7) Uani 1 1 d . . .
C40 C 0.1201(4) 0.4764(2) 0.25313(14) 0.0437(9) Uani 1 1 d . A .
H40 H 0.0401 0.4598 0.2424 0.052 Uiso 1 1 calc R . .
C41 C 0.2250(4) 0.4478(2) 0.23656(14) 0.0463(9) Uani 1 1 d . . .
H41 H 0.2175 0.4117 0.2150 0.056 Uiso 1 1 calc R A .
C42 C 0.3407(4) 0.47247(19) 0.25198(13) 0.0395(8) Uani 1 1 d . A .
H42 H 0.4132 0.4529 0.2408 0.047 Uiso 1 1 calc R . .
C43 C 0.3544(3) 0.52538(17) 0.28356(11) 0.0297(6) Uani 1 1 d . . .
C44 C 0.0109(3) 0.5609(2) 0.30135(14) 0.0426(9) Uani 1 1 d . A .
H44 H 0.0356 0.5847 0.3319 0.051 Uiso 1 1 calc R . .
C45 C -0.0384(5) 0.6129(3) 0.2648(2) 0.0793(18) Uani 1 1 d . . .
H1B H 0.0278 0.6448 0.2599 0.119 Uiso 1 1 calc R A .
H45A H -0.1100 0.6356 0.2768 0.119 Uiso 1 1 calc R . .
H45B H -0.0642 0.5915 0.2343 0.119 Uiso 1 1 calc R . .
C46 C -0.0893(5) 0.5110(4) 0.3124(2) 0.0813(19) Uani 1 1 d . . .
H46A H -0.1233 0.4903 0.2826 0.122 Uiso 1 1 calc R A .
H46B H -0.1565 0.5334 0.3277 0.122 Uiso 1 1 calc R . .
H46C H -0.0523 0.4772 0.3341 0.122 Uiso 1 1 calc R . .
C47 C 0.4842(3) 0.55187(19) 0.29835(12) 0.0357(7) Uani 1 1 d . A .
H47 H 0.4737 0.5912 0.3190 0.043 Uiso 1 1 calc R . .
C48 C 0.5526(3) 0.5744(2) 0.25530(14) 0.0407(8) Uani 1 1 d . . .
H48A H 0.5645 0.5368 0.2343 0.061 Uiso 1 1 calc R A .
H48B H 0.6341 0.5927 0.2665 0.061 Uiso 1 1 calc R . .
H48C H 0.5030 0.6081 0.2376 0.061 Uiso 1 1 calc R . .
C49 C 0.5627(3) 0.5020(2) 0.32815(14) 0.0479(10) Uani 1 1 d . . .
H49A H 0.5172 0.4878 0.3553 0.072 Uiso 1 1 calc R A .
H49B H 0.6419 0.5223 0.3400 0.072 Uiso 1 1 calc R . .
H49C H 0.5794 0.4638 0.3083 0.072 Uiso 1 1 calc R . .
O1 O 0.5452(4) 0.7678(2) 0.24417(14) 0.0792(9) Uani 1 1 d DU A .
C50 C 0.544(3) 0.8059(18) 0.2016(9) 0.0692(14) Uani 0.48(2) 1 d PDU A 1
H50A H 0.5293 0.8529 0.2085 0.083 Uiso 0.48(2) 1 calc PR A 1
H50B H 0.4780 0.7904 0.1776 0.083 Uiso 0.48(2) 1 calc PR A 1
C51 C 0.673(2) 0.7960(14) 0.1837(9) 0.0666(13) Uani 0.48(2) 1 d PDU A 1
H51A H 0.7115 0.8389 0.1767 0.080 Uiso 0.48(2) 1 calc PR A 1
H51B H 0.6675 0.7692 0.1541 0.080 Uiso 0.48(2) 1 calc PR A 1
C52 C 0.7521(13) 0.7600(10) 0.2240(4) 0.0686(13) Uani 0.48(2) 1 d PDU A 1
H52A H 0.7822 0.7173 0.2126 0.082 Uiso 0.48(2) 1 calc PR A 1
H52B H 0.8251 0.7870 0.2356 0.082 Uiso 0.48(2) 1 calc PR A 1
C53 C 0.6654(9) 0.7498(12) 0.2636(5) 0.0720(13) Uani 0.48(2) 1 d PDU A 1
H53A H 0.6665 0.7033 0.2739 0.086 Uiso 0.48(2) 1 calc PR A 1
H53B H 0.6913 0.7777 0.2916 0.086 Uiso 0.48(2) 1 calc PR A 1
C50A C 0.550(3) 0.8011(17) 0.1994(8) 0.0691(13) Uani 0.52(2) 1 d PDU A 2
H50C H 0.5348 0.8488 0.2032 0.083 Uiso 0.52(2) 1 calc PR A 2
H50D H 0.4858 0.7833 0.1754 0.083 Uiso 0.52(2) 1 calc PR A 2
C51A C 0.681(2) 0.7887(12) 0.1839(8) 0.0661(13) Uani 0.52(2) 1 d PDU A 2
H51C H 0.7355 0.8275 0.1897 0.079 Uiso 0.52(2) 1 calc PR A 2
H51D H 0.6791 0.7761 0.1497 0.079 Uiso 0.52(2) 1 calc PR A 2
C52A C 0.7225(13) 0.7309(8) 0.2171(4) 0.0687(13) Uani 0.52(2) 1 d PDU A 2
H52C H 0.6830 0.6888 0.2065 0.082 Uiso 0.52(2) 1 calc PR A 2
H52D H 0.8144 0.7258 0.2207 0.082 Uiso 0.52(2) 1 calc PR A 2
C53A C 0.6707(9) 0.7576(10) 0.2620(5) 0.0709(13) Uani 0.52(2) 1 d PDU A 2
H53C H 0.6774 0.7252 0.2884 0.085 Uiso 0.52(2) 1 calc PR A 2
H53D H 0.7120 0.7991 0.2727 0.085 Uiso 0.52(2) 1 calc PR A 2
O2 O 0.3162(3) 0.65879(18) 0.17371(12) 0.0658(8) Uani 1 1 d DU A .
C54 C 0.3993(11) 0.6623(7) 0.1363(4) 0.083(2) Uani 0.775(11) 1 d PDU A 1
H54A H 0.4861 0.6533 0.1490 0.099 Uiso 0.775(11) 1 calc PR A 1
H54B H 0.3962 0.7066 0.1216 0.099 Uiso 0.775(11) 1 calc PR A 1
C55 C 0.3550(9) 0.6100(4) 0.0991(2) 0.097(3) Uani 0.775(11) 1 d PDU A 1
H55A H 0.2872 0.6269 0.0765 0.116 Uiso 0.775(11) 1 calc PR A 1
H55B H 0.4245 0.5940 0.0811 0.116 Uiso 0.775(11) 1 calc PR A 1
C56 C 0.3080(13) 0.5565(4) 0.1318(3) 0.116(4) Uani 0.775(11) 1 d PDU A 1
H56A H 0.2488 0.5263 0.1141 0.139 Uiso 0.775(11) 1 calc PR A 1
H56B H 0.3777 0.5309 0.1478 0.139 Uiso 0.775(11) 1 calc PR A 1
C57 C 0.2428(7) 0.5990(4) 0.1675(3) 0.0779(19) Uani 0.775(11) 1 d PDU A 1
H57A H 0.1564 0.6093 0.1549 0.093 Uiso 0.775(11) 1 calc PR A 1
H57B H 0.2398 0.5758 0.1985 0.093 Uiso 0.775(11) 1 calc PR A 1
C54A C 0.387(4) 0.6512(14) 0.1325(11) 0.066(2) Uani 0.225(11) 1 d PDU A 2
H54C H 0.4776 0.6588 0.1402 0.080 Uiso 0.225(11) 1 calc PR A 2
H54D H 0.3564 0.6800 0.1056 0.080 Uiso 0.225(11) 1 calc PR A 2
C55A C 0.3574(19) 0.5780(11) 0.1222(11) 0.068(3) Uani 0.225(11) 1 d PDU A 2
H55C H 0.3763 0.5651 0.0895 0.081 Uiso 0.225(11) 1 calc PR A 2
H55D H 0.4028 0.5487 0.1458 0.081 Uiso 0.225(11) 1 calc PR A 2
C56A C 0.2154(17) 0.5782(12) 0.1279(7) 0.068(3) Uani 0.225(11) 1 d PDU A 2
H56C H 0.1688 0.6000 0.1005 0.082 Uiso 0.225(11) 1 calc PR A 2
H56D H 0.1830 0.5330 0.1313 0.082 Uiso 0.225(11) 1 calc PR A 2
C57A C 0.2079(18) 0.6179(11) 0.1744(9) 0.067(2) Uani 0.225(11) 1 d PDU A 2
H57C H 0.1305 0.6443 0.1737 0.081 Uiso 0.225(11) 1 calc PR A 2
H57D H 0.2127 0.5889 0.2028 0.081 Uiso 0.225(11) 1 calc PR A 2
C62 C 0.3311(14) 1.1197(7) 0.4021(5) 0.052(3) Uani 0.292(7) 1 d PDU B 1
H62A H 0.4099 1.1350 0.3906 0.078 Uiso 0.292(7) 1 calc PR B 1
H62B H 0.3076 1.1484 0.4280 0.078 Uiso 0.292(7) 1 calc PR B 1
H62C H 0.2656 1.1208 0.3757 0.078 Uiso 0.292(7) 1 calc PR B 1
C62A C 0.2303(9) 1.0827(5) 0.3623(3) 0.086(2) Uani 0.708(7) 1 d PDU B 2
H62D H 0.2679 1.0760 0.3319 0.130 Uiso 0.708(7) 1 calc PR B 2
H62E H 0.2522 1.1265 0.3748 0.130 Uiso 0.708(7) 1 calc PR B 2
H62F H 0.1393 1.0790 0.3571 0.130 Uiso 0.708(7) 1 calc PR B 2
C63 C 0.3471(15) 1.0488(7) 0.4209(8) 0.075(2) Uani 0.292(7) 1 d PDU B 1
H63A H 0.4109 1.0458 0.4482 0.090 Uiso 0.292(7) 1 calc PR B 1
H63B H 0.3678 1.0178 0.3955 0.090 Uiso 0.292(7) 1 calc PR B 1
O4 O 0.2110(4) 1.0377(2) 0.43666(17) 0.0868(11) Uani 1 1 d DU . .
C63A C 0.2794(8) 1.0305(4) 0.3984(3) 0.0717(16) Uani 0.708(7) 1 d PDU B 2
H63C H 0.2684 0.9859 0.3846 0.086 Uiso 0.708(7) 1 calc PR B 2
H63D H 0.3691 1.0376 0.4078 0.086 Uiso 0.708(7) 1 calc PR B 2
C64 C 0.2499(8) 0.9932(3) 0.4742(3) 0.0984(17) Uani 1 1 d U B .
H64A H 0.3375 1.0023 0.4858 0.118 Uiso 1 1 calc R . .
H64B H 0.2448 0.9474 0.4621 0.118 Uiso 1 1 calc R . .
C65 C 0.1661(9) 1.0015(4) 0.5145(3) 0.118(3) Uani 1 1 d U . .
H65A H 0.0808 0.9885 0.5035 0.177 Uiso 1 1 calc R B .
H65B H 0.1666 1.0477 0.5245 0.177 Uiso 1 1 calc R . .
H65C H 0.1964 0.9739 0.5415 0.177 Uiso 1 1 calc R . .
O3 O 0.1466(7) 0.8126(4) 0.1983(2) 0.056(3) Uani 0.466(12) 1 d PD A 1
C58 C 0.1893(13) 0.8224(7) 0.1518(4) 0.051(3) Uani 0.466(12) 1 d PD A 1
H58A H 0.2794 0.8120 0.1519 0.061 Uiso 0.466(12) 1 calc PR A 1
H58B H 0.1761 0.8685 0.1414 0.061 Uiso 0.466(12) 1 calc PR A 1
C59 C 0.1120(12) 0.7755(6) 0.1186(4) 0.035(4) Uani 0.466(12) 1 d PD A 1
H59A H 0.0927 0.7957 0.0868 0.043 Uiso 0.466(12) 1 calc PR A 1
H59B H 0.1575 0.7338 0.1145 0.043 Uiso 0.466(12) 1 calc PR A 1
C60 C -0.0075(11) 0.7634(7) 0.1436(4) 0.048(3) Uani 0.466(12) 1 d PD A 1
H60A H -0.0177 0.7162 0.1510 0.057 Uiso 0.466(12) 1 calc PR A 1
H60B H -0.0820 0.7788 0.1237 0.057 Uiso 0.466(12) 1 calc PR A 1
C61 C 0.0135(9) 0.8044(9) 0.1897(4) 0.059(3) Uani 0.466(12) 1 d PD A 1
H61A H -0.0281 0.8477 0.1857 0.070 Uiso 0.466(12) 1 calc PR A 1
H61B H -0.0208 0.7813 0.2169 0.070 Uiso 0.466(12) 1 calc PR A 1
C61A C 0.0764(11) 0.8394(5) 0.1886(3) 0.052(2) Uani 0.534(12) 1 d PD A 2
H61C H 0.1214 0.8605 0.2167 0.062 Uiso 0.534(12) 1 calc PR A 2
H61D H -0.0040 0.8624 0.1814 0.062 Uiso 0.534(12) 1 calc PR A 2
C58A C 0.1548(12) 0.8420(8) 0.1455(4) 0.060(4) Uani 0.534(12) 1 d PD A 2
H58C H 0.2450 0.8443 0.1558 0.072 Uiso 0.534(12) 1 calc PR A 2
H58D H 0.1319 0.8804 0.1250 0.072 Uiso 0.534(12) 1 calc PR A 2
C59A C 0.123(2) 0.7773(9) 0.1190(7) 0.075(7) Uani 0.534(12) 1 d PD A 2
H59C H 0.0812 0.7854 0.0868 0.090 Uiso 0.534(12) 1 calc PR A 2
H59D H 0.1980 0.7500 0.1161 0.090 Uiso 0.534(12) 1 calc PR A 2
C60A C 0.0332(12) 0.7448(7) 0.1521(5) 0.065(4) Uani 0.534(12) 1 d PD A 2
H60C H -0.0545 0.7530 0.1399 0.079 Uiso 0.534(12) 1 calc PR A 2
H60D H 0.0473 0.6968 0.1533 0.079 Uiso 0.534(12) 1 calc PR A 2
O3A O 0.0561(8) 0.7721(4) 0.1976(3) 0.058(2) Uani 0.534(12) 1 d P A 2

loop_
_atom_site_aniso_label
_atom_site_aniso_U_11
_atom_site_aniso_U_22
_atom_site_aniso_U_33
_atom_site_aniso_U_23
_atom_site_aniso_U_13
_atom_site_aniso_U_12
Cs1 0.06648(19) 0.04271(15) 0.04423(15) 0.01667(10) 0.01883(12) 0.01694(12)
C1 0.0232(14) 0.0286(15) 0.0252(14) -0.0024(12) 0.0006(11) 0.0030(12)
P1 0.0204(3) 0.0234(4) 0.0211(3) 0.0005(3) 0.0023(3) 0.0007(3)
C2 0.0221(13) 0.0233(14) 0.0217(13) 0.0018(11) 0.0040(10) 0.0019(11)
C3 0.0312(16) 0.0294(16) 0.0286(15) -0.0016(12) 0.0038(12) -0.0013(13)
C4 0.0374(18) 0.0301(16) 0.0358(17) -0.0073(13) 0.0032(14) 0.0058(14)
C5 0.0300(16) 0.0377(18) 0.0324(16) -0.0021(14) 0.0093(13) 0.0085(14)
C6 0.0267(15) 0.0347(17) 0.0360(17) -0.0014(14) 0.0072(13) -0.0008(13)
C7 0.0271(15) 0.0266(15) 0.0323(16) -0.0025(12) 0.0062(12) -0.0014(12)
C8 0.0291(15) 0.0268(15) 0.0207(13) -0.0006(11) 0.0031(11) 0.0058(12)
C9 0.0321(16) 0.0359(17) 0.0275(15) 0.0030(13) 0.0006(12) 0.0005(14)
C10 0.0325(17) 0.054(2) 0.0339(18) 0.0065(16) -0.0032(14) 0.0040(16)
C11 0.046(2) 0.047(2) 0.0267(16) 0.0064(15) 0.0005(14) 0.0183(17)
C12 0.055(2) 0.0299(17) 0.0288(16) 0.0049(13) 0.0095(15) 0.0103(15)
C13 0.0374(17) 0.0277(15) 0.0281(15) 0.0009(12) 0.0040(13) 0.0026(13)
N1 0.0220(12) 0.0267(13) 0.0239(12) 0.0017(10) 0.0001(9) -0.0014(10)
C14 0.0222(14) 0.0261(14) 0.0248(14) 0.0010(11) 0.0024(11) -0.0033(11)
C15 0.0208(14) 0.0246(14) 0.0340(16) 0.0019(12) 0.0014(11) -0.0016(11)
C16 0.0260(15) 0.0315(16) 0.0373(17) 0.0055(13) 0.0059(13) -0.0045(13)
C17 0.0360(17) 0.0362(17) 0.0276(15) 0.0089(13) 0.0053(13) -0.0025(14)
C18 0.0262(15) 0.0372(18) 0.0303(16) 0.0061(13) 0.0001(12) 0.0022(13)
C19 0.0218(14) 0.0341(16) 0.0246(14) 0.0035(12) 0.0018(11) -0.0017(12)
C20 0.0198(14) 0.0456(19) 0.0294(15) 0.0080(14) 0.0003(12) 0.0006(13)
C21 0.0279(17) 0.061(3) 0.043(2) -0.0012(18) 0.0062(14) 0.0074(17)
C22 0.0260(16) 0.055(2) 0.0353(18) 0.0053(16) -0.0004(13) -0.0039(15)
C23 0.0192(14) 0.0291(16) 0.0398(17) 0.0067(13) -0.0012(12) -0.0032(12)
C24 0.0414(19) 0.0297(17) 0.048(2) -0.0005(15) -0.0159(16) -0.0036(15)
C25 0.0216(16) 0.053(2) 0.064(3) 0.024(2) 0.0036(16) -0.0029(15)
P2 0.0211(3) 0.0234(4) 0.0219(3) -0.0005(3) 0.0040(3) 0.0005(3)
C26 0.0253(14) 0.0234(14) 0.0235(14) -0.0028(11) 0.0021(11) 0.0012(11)
C27 0.0285(15) 0.0267(15) 0.0283(15) 0.0011(12) 0.0000(12) -0.0020(12)
C28 0.0282(16) 0.0300(16) 0.0385(17) 0.0016(13) 0.0001(13) -0.0057(13)
C29 0.0250(15) 0.0337(17) 0.0408(18) -0.0030(14) -0.0041(13) -0.0003(13)
C30 0.0335(17) 0.0327(17) 0.0341(17) 0.0047(13) -0.0063(13) 0.0017(14)
C31 0.0314(16) 0.0297(16) 0.0285(15) 0.0038(12) 0.0007(12) -0.0021(13)
C32 0.0250(14) 0.0285(15) 0.0247(14) -0.0005(11) 0.0024(11) -0.0031(12)
C33 0.0339(17) 0.0329(17) 0.0363(17) -0.0056(14) 0.0116(14) -0.0049(14)
C34 0.0383(19) 0.042(2) 0.0416(19) -0.0045(16) 0.0170(15) -0.0139(16)
C35 0.048(2) 0.0346(18) 0.0343(17) 0.0046(14) 0.0059(15) -0.0142(16)
C36 0.0402(18) 0.0276(16) 0.0419(19) 0.0035(14) 0.0006(15) -0.0004(14)
C37 0.0282(15) 0.0278(16) 0.0366(17) 0.0025(13) 0.0059(13) 0.0006(12)
N2 0.0228(12) 0.0252(12) 0.0230(12) -0.0012(10) 0.0033(9) 0.0007(10)
C38 0.0239(14) 0.0276(15) 0.0223(13) 0.0004(11) 0.0011(11) 0.0002(11)
C39 0.0264(15) 0.0430(19) 0.0279(15) -0.0017(14) -0.0003(12) -0.0045(14)
C40 0.0368(19) 0.055(2) 0.0382(19) -0.0092(17) -0.0036(15) -0.0161(17)
C41 0.053(2) 0.044(2) 0.042(2) -0.0178(17) 0.0021(17) -0.0071(18)
C42 0.0399(19) 0.043(2) 0.0360(18) -0.0108(15) 0.0039(15) 0.0067(16)
C43 0.0258(15) 0.0341(17) 0.0292(15) -0.0051(13) 0.0020(12) 0.0017(13)
C44 0.0217(15) 0.065(3) 0.0405(19) -0.0034(18) -0.0009(13) -0.0009(16)
C45 0.054(3) 0.109(5) 0.074(4) 0.016(3) 0.003(2) 0.038(3)
C46 0.039(2) 0.118(5) 0.091(4) -0.024(4) 0.024(3) -0.031(3)
C47 0.0250(15) 0.048(2) 0.0349(17) -0.0120(15) 0.0058(13) -0.0004(14)
C48 0.0310(17) 0.043(2) 0.049(2) 0.0015(17) 0.0085(15) 0.0028(15)
C49 0.0270(17) 0.078(3) 0.039(2) 0.0065(19) 0.0057(15) 0.0011(18)
O1 0.0741(16) 0.091(2) 0.0740(18) 0.0252(16) 0.0180(14) 0.0109(17)
C50 0.066(2) 0.076(3) 0.066(2) 0.015(2) 0.0057(19) 0.004(2)
C51 0.065(2) 0.076(3) 0.058(2) 0.017(2) 0.0044(17) 0.003(2)
C52 0.068(2) 0.078(3) 0.060(2) 0.017(3) 0.0029(19) 0.004(2)
C53 0.077(2) 0.078(3) 0.062(2) 0.020(2) 0.0064(19) 0.000(3)
C50A 0.066(2) 0.076(3) 0.066(2) 0.016(2) 0.0054(19) 0.005(2)
C51A 0.065(2) 0.075(3) 0.058(2) 0.017(2) 0.0045(18) 0.003(2)
C52A 0.068(2) 0.076(3) 0.062(2) 0.020(2) 0.007(2) 0.005(2)
C53A 0.077(2) 0.076(3) 0.0603(19) 0.019(2) 0.0072(18) 0.001(2)
O2 0.076(2) 0.0634(19) 0.0592(18) 0.0110(15) 0.0112(15) 0.0190(16)
C54 0.067(5) 0.124(7) 0.057(4) 0.003(4) 0.006(3) 0.005(4)
C55 0.140(8) 0.103(6) 0.046(3) 0.006(3) -0.003(3) 0.034(5)
C56 0.220(14) 0.074(4) 0.051(4) 0.003(3) -0.010(5) 0.025(5)
C57 0.078(5) 0.077(4) 0.076(5) 0.023(4) -0.008(3) 0.008(3)
C54A 0.078(4) 0.064(4) 0.059(4) 0.011(4) 0.011(3) 0.019(4)
C55A 0.080(5) 0.064(5) 0.059(5) 0.010(4) 0.009(4) 0.018(4)
C56A 0.080(5) 0.065(5) 0.060(5) 0.013(4) 0.008(4) 0.017(4)
C57A 0.078(4) 0.066(4) 0.060(4) 0.014(4) 0.010(4) 0.017(3)
C62 0.053(6) 0.056(4) 0.049(6) -0.022(4) 0.016(5) 0.011(5)
C62A 0.088(5) 0.117(5) 0.058(4) -0.004(3) 0.026(3) 0.042(4)
C63 0.081(4) 0.060(4) 0.082(4) -0.013(4) 0.000(4) 0.016(4)
O4 0.094(3) 0.068(2) 0.096(3) -0.001(2) -0.006(2) 0.010(2)
C63A 0.077(3) 0.058(3) 0.080(3) -0.025(3) 0.005(3) 0.017(3)
C64 0.118(4) 0.069(3) 0.104(4) -0.011(3) -0.020(3) 0.013(3)
C65 0.173(7) 0.084(5) 0.094(5) -0.001(4) -0.005(5) 0.010(5)
O3 0.047(5) 0.080(6) 0.038(3) 0.002(3) -0.005(3) 0.001(4)
C58 0.051(8) 0.056(8) 0.047(6) 0.002(5) 0.016(6) -0.007(6)
C59 0.050(9) 0.043(9) 0.013(5) -0.005(5) -0.005(5) 0.031(7)
C60 0.036(6) 0.063(8) 0.044(5) 0.000(5) 0.001(5) 0.004(5)
C61 0.054(7) 0.080(10) 0.044(6) -0.004(6) 0.014(5) -0.005(7)
C61A 0.054(6) 0.062(6) 0.041(4) -0.005(4) 0.008(4) 0.005(5)
C58A 0.048(6) 0.084(10) 0.048(6) -0.004(5) 0.003(4) 0.010(6)
C59A 0.066(12) 0.080(15) 0.080(14) 0.013(11) 0.012(10) 0.001(10)
C60A 0.049(7) 0.082(9) 0.065(8) -0.021(6) -0.004(5) 0.018(6)
O3A 0.062(5) 0.059(4) 0.053(4) 0.003(3) 0.010(3) 0.012(4)

loop_
_atom_type_symbol
_atom_type_description
_atom_type_scat_dispersion_real
_atom_type_scat_dispersion_imag
_atom_type_scat_source
C C 0.0033 0.0016 'International Tables Vol C Tables 4.2.6.8 and 6.1.1.4'
H H 0.0000 0.0000 'International Tables Vol C Tables 4.2.6.8 and 6.1.1.4'
N N 0.0061 0.0033 'International Tables Vol C Tables 4.2.6.8 and 6.1.1.4'
O O 0.0106 0.0060 'International Tables Vol C Tables 4.2.6.8 and 6.1.1.4'
P P 0.1023 0.0942 'International Tables Vol C Tables 4.2.6.8 and 6.1.1.4'
Cs Cs -0.3680 2.1192 'International Tables Vol C Tables 4.2.6.8 and 6.1.1.4'

loop_
_geom_angle_atom_site_label_1
_geom_angle_atom_site_label_2
_geom_angle_atom_site_label_3
_geom_angle
O1 Cs1 O3 96.48(15)
O1 Cs1 N2 120.56(9)
O3 Cs1 N2 137.87(14)
O1 Cs1 O2 74.86(11)
O3 Cs1 O2 73.47(16)
N2 Cs1 O2 96.09(8)
O1 Cs1 O3A 115.94(15)
O3 Cs1 O3A 22.79(18)
N2 Cs1 O3A 115.09(14)
O2 Cs1 O3A 70.12(14)
O1 Cs1 C18 97.47(10)
O3 Cs1 C18 68.41(16)
N2 Cs1 C18 120.32(7)
O2 Cs1 C18 139.98(8)
O3A Cs1 C18 79.06(14)
O1 Cs1 C17 74.77(10)
O3 Cs1 C17 72.06(16)
N2 Cs1 C17 133.23(7)
O2 Cs1 C17 130.37(8)
O3A Cs1 C17 89.51(14)
C18 Cs1 C17 22.70(8)
O1 Cs1 C19 109.52(10)
O3 Cs1 C19 86.76(15)
N2 Cs1 C19 97.79(7)
O2 Cs1 C19 160.18(8)
O3A Cs1 C19 91.13(14)
C18 Cs1 C19 22.72(7)
C17 Cs1 C19 39.67(7)
O1 Cs1 C38 115.44(9)
O3 Cs1 C38 127.03(15)
N2 Cs1 C38 20.53(6)
O2 Cs1 C38 75.64(8)
O3A Cs1 C38 105.47(14)
C18 Cs1 C38 138.81(7)
C17 Cs1 C38 153.75(7)
C19 Cs1 C38 117.05(7)
O1 Cs1 C50 19.9(4)
O3 Cs1 C50 76.7(4)
N2 Cs1 C50 137.7(4)
O2 Cs1 C50 67.3(7)
O3A Cs1 C50 96.1(4)
C18 Cs1 C50 92.0(6)
C17 Cs1 C50 70.8(6)
C19 Cs1 C50 110.0(6)
C38 Cs1 C50 127.1(5)
O1 Cs1 C16 65.64(10)
O3 Cs1 C16 92.54(16)
N2 Cs1 C16 119.48(7)
O2 Cs1 C16 136.26(8)
O3A Cs1 C16 110.78(14)
C18 Cs1 C16 37.78(7)
C17 Cs1 C16 21.28(7)
C19 Cs1 C16 43.89(7)
C38 Cs1 C16 138.17(7)
C50 Cs1 C16 69.2(7)
O1 Cs1 C50A 19.4(4)
O3 Cs1 C50A 77.4(3)
N2 Cs1 C50A 136.2(4)
O2 Cs1 C50A 65.8(6)
O3A Cs1 C50A 96.5(4)
C18 Cs1 C50A 93.9(5)
C17 Cs1 C50A 72.6(6)
C19 Cs1 C50A 111.8(6)
C38 Cs1 C50A 125.3(5)
C50 Cs1 C50A 1.9(11)
C16 Cs1 C50A 70.8(6)
P2 C1 P1 131.25(18)
P2 C1 H1 114.4
P1 C1 H1 114.4
N1 P1 C1 121.59(15)
N1 P1 C8 105.81(14)
C1 P1 C8 109.69(15)
N1 P1 C2 109.29(14)
C1 P1 C2 107.74(14)
C8 P1 C2 100.74(13)
C7 C2 C3 118.2(3)
C7 C2 P1 124.2(2)
C3 C2 P1 117.5(2)
C4 C3 C2 121.1(3)
C4 C3 H3 119.5
C2 C3 H3 119.5
C3 C4 C5 119.9(3)
C3 C4 H4 120.1
C5 C4 H4 120.1
C6 C5 C4 119.8(3)
C6 C5 H5 120.1
C4 C5 H5 120.1
C5 C6 C7 120.2(3)
C5 C6 H6 119.9
C7 C6 H6 119.9
C2 C7 C6 120.8(3)
C2 C7 H7 119.6
C6 C7 H7 119.6
C9 C8 C13 119.5(3)
C9 C8 P1 120.5(2)
C13 C8 P1 120.0(2)
C8 C9 C10 120.0(3)
C8 C9 H9 120.0
C10 C9 H9 120.0
C11 C10 C9 120.4(3)
C11 C10 H10 119.8
C9 C10 H10 119.8
C12 C11 C10 119.9(3)
C12 C11 H11 120.1
C10 C11 H11 120.1
C11 C12 C13 120.0(3)
C11 C12 H12 120.0
C13 C12 H12 120.0
C8 C13 C12 120.2(3)
C8 C13 H13 119.9
C12 C13 H13 119.9
C14 N1 P1 130.6(2)
N1 C14 C19 125.6(3)
N1 C14 C15 116.7(3)
C19 C14 C15 117.6(3)
N1 C14 Cs1 120.62(19)
C19 C14 Cs1 68.02(17)
C15 C14 Cs1 84.32(18)
C16 C15 C14 120.0(3)
C16 C15 C23 121.5(3)
C14 C15 C23 118.4(3)
C15 C16 C17 121.9(3)
C15 C16 Cs1 87.02(19)
C17 C16 Cs1 67.9(2)
C15 C16 H16 119.1
C17 C16 H16 119.1
Cs1 C16 H16 116.1
C18 C17 C16 118.6(3)
C18 C17 Cs1 73.8(2)
C16 C17 Cs1 90.8(2)
C18 C17 H17 120.7
C16 C17 H17 120.7
Cs1 C17 H17 105.0
C17 C18 C19 122.1(3)
C17 C18 Cs1 83.5(2)
C19 C18 Cs1 85.5(2)
C17 C18 H18 119.0
C19 C18 H18 119.0
Cs1 C18 H18 101.4
C18 C19 C14 119.8(3)
C18 C19 C20 117.6(3)
C14 C19 C20 122.4(3)
C18 C19 Cs1 71.81(19)
C14 C19 Cs1 90.51(19)
C20 C19 Cs1 111.5(2)
C19 C20 C22 113.0(3)
C19 C20 C21 110.5(3)
C22 C20 C21 110.3(3)
C19 C20 H20 107.6
C22 C20 H20 107.6
C21 C20 H20 107.6
C20 C21 H21A 109.5
C20 C21 H21B 109.5
H21A C21 H21B 109.5
C20 C21 H21C 109.5
H21A C21 H21C 109.5
H21B C21 H21C 109.5
C20 C22 H22A 109.5
C20 C22 H22B 109.5
H22A C22 H22B 109.5
C20 C22 H1A 109.5
H22A C22 H1A 109.5
H22B C22 H1A 109.5
C15 C23 C25 113.8(3)
C15 C23 C24 110.5(3)
C25 C23 C24 110.2(3)
C15 C23 H23 107.4
C25 C23 H23 107.4
C24 C23 H23 107.4
C23 C24 H24A 109.5
C23 C24 H24B 109.5
H24A C24 H24B 109.5
C23 C24 H24C 109.5
H24A C24 H24C 109.5
H24B C24 H24C 109.5
C23 C25 H25A 109.5
C23 C25 H25B 109.5
H25A C25 H25B 109.5
C23 C25 H25C 109.5
H25A C25 H25C 109.5
H25B C25 H25C 109.5
N2 P2 C1 111.62(14)
N2 P2 C26 110.96(13)
C1 P2 C26 109.33(14)
N2 P2 C32 108.47(14)
C1 P2 C32 111.70(15)
C26 P2 C32 104.55(14)
N2 P2 Cs1 39.43(9)
C1 P2 Cs1 81.46(11)
C26 P2 Cs1 99.62(10)
C32 P2 Cs1 146.10(10)
C31 C26 C27 118.0(3)
C31 C26 P2 125.0(2)
C27 C26 P2 116.7(2)
C28 C27 C26 120.9(3)
C28 C27 H1C 119.5
C26 C27 H1C 119.5
C27 C28 C29 120.0(3)
C27 C28 H28 120.0
C29 C28 H28 120.0
C30 C29 C28 119.8(3)
C30 C29 H29 120.1
C28 C29 H29 120.1
C29 C30 C31 120.2(3)
C29 C30 H30 119.9
C31 C30 H30 119.9
C30 C31 C26 121.0(3)
C30 C31 H31 119.5
C26 C31 H31 119.5
C33 C32 C37 117.7(3)
C33 C32 P2 119.6(2)
C37 C32 P2 122.3(2)
C34 C33 C32 120.9(3)
C34 C33 H33 119.6
C32 C33 H33 119.6
C35 C34 C33 120.3(3)
C35 C34 H34 119.9
C33 C34 H34 119.9
C34 C35 C36 119.8(3)
C34 C35 H35 120.1
C36 C35 H35 120.1
C35 C36 C37 119.9(3)
C35 C36 H36 120.1
C37 C36 H36 120.1
C36 C37 C32 121.4(3)
C36 C37 H37 119.3
C32 C37 H37 119.3
C38 N2 P2 128.3(2)
C38 N2 Cs1 110.47(17)
P2 N2 Cs1 121.01(13)
N2 C38 C43 121.4(3)
N2 C38 C39 119.8(3)
C43 C38 C39 118.6(3)
N2 C38 Cs1 49.00(14)
C43 C38 Cs1 101.5(2)
C39 C38 Cs1 114.0(2)
C40 C39 C38 119.1(3)
C40 C39 C44 120.9(3)
C38 C39 C44 120.0(3)
C41 C40 C39 122.1(3)
C41 C40 H40 118.9
C39 C40 H40 118.9
C42 C41 C40 118.7(3)
C42 C41 H41 120.7
C40 C41 H41 120.7
C41 C42 C43 121.9(3)
C41 C42 H42 119.0
C43 C42 H42 119.0
C42 C43 C38 119.6(3)
C42 C43 C47 119.7(3)
C38 C43 C47 120.7(3)
C39 C44 C46 112.9(4)
C39 C44 C45 110.2(3)
C46 C44 C45 112.4(4)
C39 C44 H44 107.0
C46 C44 H44 107.0
C45 C44 H44 107.0
C44 C45 H1B 109.5
C44 C45 H45A 109.5
H1B C45 H45A 109.5
C44 C45 H45B 109.5
H1B C45 H45B 109.5
H45A C45 H45B 109.5
C44 C46 H46A 109.5
C44 C46 H46B 109.5
H46A C46 H46B 109.5
C44 C46 H46C 109.5
H46A C46 H46C 109.5
H46B C46 H46C 109.5
C43 C47 C49 111.7(3)
C43 C47 C48 112.2(3)
C49 C47 C48 110.6(3)
C43 C47 H47 107.4
C49 C47 H47 107.4
C48 C47 H47 107.4
C47 C48 H48A 109.5
C47 C48 H48B 109.5
H48A C48 H48B 109.5
C47 C48 H48C 109.5
H48A C48 H48C 109.5
H48B C48 H48C 109.5
C47 C49 H49A 109.5
C47 C49 H49B 109.5
H49A C49 H49B 109.5
C47 C49 H49C 109.5
H49A C49 H49C 109.5
H49B C49 H49C 109.5
C53 O1 C53A 7.1(16)
C53 O1 C50 114.5(15)
C53A O1 C50 108.8(16)
C53 O1 C50A 111.7(14)
C53A O1 C50A 106.4(14)
C50 O1 C50A 5(3)
C53 O1 Cs1 131.0(7)
C53A O1 Cs1 136.8(7)
C50 O1 Cs1 114.4(14)
C50A O1 Cs1 116.7(13)
O1 C50 C51 104.7(18)
O1 C50 Cs1 45.6(11)
C51 C50 Cs1 145.5(13)
O1 C50 H50A 110.8
C51 C50 H50A 110.8
Cs1 C50 H50A 98.5
O1 C50 H50B 110.8
C51 C50 H50B 110.8
Cs1 C50 H50B 74.5
H50A C50 H50B 108.9
C50 C51 C52 106.4(19)
C50 C51 H51A 110.5
C52 C51 H51A 110.5
C50 C51 H51B 110.5
C52 C51 H51B 110.5
H51A C51 H51B 108.6
C53 C52 C51 105.5(14)
C53 C52 H52A 110.6
C51 C52 H52A 110.6
C53 C52 H52B 110.6
C51 C52 H52B 110.6
H52A C52 H52B 108.8
O1 C53 C52 106.1(10)
O1 C53 H53A 110.5
C52 C53 H53A 110.5
O1 C53 H53B 110.5
C52 C53 H53B 110.5
H53A C53 H53B 108.7
O1 C50A C51A 105.4(17)
O1 C50A Cs1 43.9(10)
C51A C50A Cs1 144.1(12)
O1 C50A H50C 110.7
C51A C50A H50C 110.7
Cs1 C50A H50C 99.8
O1 C50A H50D 110.7
C51A C50A H50D 110.7
Cs1 C50A H50D 75.2
H50C C50A H50D 108.8
C50A C51A C52A 100.7(16)
C50A C51A H51C 111.6
C52A C51A H51C 111.6
C50A C51A H51D 111.6
C52A C51A H51D 111.6
H51C C51A H51D 109.4
C53A C52A C51A 96.8(14)
C53A C52A H52C 112.4
C51A C52A H52C 112.4
C53A C52A H52D 112.4
C51A C52A H52D 112.4
H52C C52A H52D 109.9
O1 C53A C52A 99.3(9)
O1 C53A H53C 111.9
C52A C53A H53C 111.9
O1 C53A H53D 111.9
C52A C53A H53D 111.9
H53C C53A H53D 109.6
C54 O2 C57A 126.3(8)
C54 O2 C54A 11.1(10)
C57A O2 C54A 115.4(14)
C54 O2 C57 108.6(6)
C57A O2 C57 23.2(9)
C54A O2 C57 97.5(9)
C54 O2 Cs1 135.5(4)
C57A O2 Cs1 98.1(8)
C54A O2 Cs1 146.4(11)
C57 O2 Cs1 114.6(4)
O2 C54 C55 106.5(6)
O2 C54 H54A 110.4
C55 C54 H54A 110.4
O2 C54 H54B 110.4
C55 C54 H54B 110.4
H54A C54 H54B 108.6
C56 C55 C54 100.7(6)
C56 C55 H55A 111.6
C54 C55 H55A 111.6
C56 C55 H55B 111.6
C54 C55 H55B 111.6
H55A C55 H55B 109.4
C57 C56 C55 100.2(6)
C57 C56 H56A 111.7
C55 C56 H56A 111.7
C57 C56 H56B 111.7
C55 C56 H56B 111.7
H56A C56 H56B 109.5
O2 C57 C56 106.2(6)
O2 C57 H57A 110.5
C56 C57 H57A 110.5
O2 C57 H57B 110.5
C56 C57 H57B 110.5
H57A C57 H57B 108.7
O2 C54A C55A 97.9(13)
O2 C54A H54C 112.2
C55A C54A H54C 112.2
O2 C54A H54D 112.2
C55A C54A H54D 112.2
H54C C54A H54D 109.8
C56A C55A C54A 99.8(11)
C56A C55A H55C 111.8
C54A C55A H55C 111.8
C56A C55A H55D 111.8
C54A C55A H55D 111.8
H55C C55A H55D 109.5
C57A C56A C55A 101.9(10)
C57A C56A H56C 111.4
C55A C56A H56C 111.4
C57A C56A H56D 111.4
C55A C56A H56D 111.4
H56C C56A H56D 109.3
O2 C57A C56A 101.4(11)
O2 C57A H57C 111.5
C56A C57A H57C 111.5
O2 C57A H57D 111.5
C56A C57A H57D 111.5
H57C C57A H57D 109.3
C63A C62A H62D 109.5
C63A C62A H62E 109.5
H62D C62A H62E 109.5
C63A C62A H62F 109.5
H62D C62A H62F 109.5
H62E C62A H62F 109.5
C62 C63 O4 98.6(10)
C62 C63 H63A 112.1
O4 C63 H63A 112.1
C62 C63 H63B 112.1
O4 C63 H63B 112.1
H63A C63 H63B 109.7
C63A O4 C64 111.7(6)
C63A O4 C63 38.8(8)
C64 O4 C63 94.2(8)
O4 C63A C62A 105.6(6)
O4 C63A H63C 110.6
C62A C63A H63C 110.6
O4 C63A H63D 110.6
C62A C63A H63D 110.6
H63C C63A H63D 108.8
O4 C64 C65 108.8(6)
O4 C64 H64A 109.9
C65 C64 H64A 109.9
O4 C64 H64B 109.9
C65 C64 H64B 109.9
H64A C64 H64B 108.3
C64 C65 H65A 109.5
C64 C65 H65B 109.5
H65A C65 H65B 109.5
C64 C65 H65C 109.5
H65A C65 H65C 109.5
H65B C65 H65C 109.5
C58 O3 C61 104.4(8)
C58 O3 Cs1 121.7(7)
C61 O3 Cs1 120.8(8)
O3 C58 C59 105.7(8)
O3 C58 H58A 110.6
C59 C58 H58A 110.6
O3 C58 H58B 110.6
C59 C58 H58B 110.6
H58A C58 H58B 108.7
C60 C59 C58 104.9(8)
C60 C59 H59A 110.8
C58 C59 H59A 110.8
C60 C59 H59B 110.8
C58 C59 H59B 110.8
H59A C59 H59B 108.8
C59 C60 C61 102.9(8)
C59 C60 H60A 111.2
C61 C60 H60A 111.2
C59 C60 H60B 111.2
C61 C60 H60B 111.2
H60A C60 H60B 109.1
O3 C61 C60 106.3(8)
O3 C61 H61A 110.5
C60 C61 H61A 110.5
O3 C61 H61B 110.5
C60 C61 H61B 110.5
H61A C61 H61B 108.7
O3A C61A C58A 106.1(9)
O3A C61A Cs1 55.8(6)
C58A C61A Cs1 99.4(7)
O3A C61A H61C 110.5
C58A C61A H61C 110.5
Cs1 C61A H61C 61.5
O3A C61A H61D 110.5
C58A C61A H61D 110.5
Cs1 C61A H61D 149.9
H61C C61A H61D 108.7
C61A C58A C59A 103.6(11)
C61A C58A H58C 111.0
C59A C58A H58C 111.0
C61A C58A H58D 111.0
C59A C58A H58D 111.0
H58C C58A H58D 109.0
C60A C59A C58A 101.8(13)
C60A C59A H59C 111.4
C58A C59A H59C 111.4
C60A C59A H59D 111.4
C58A C59A H59D 111.4
H59C C59A H59D 109.3
O3A C60A C59A 107.8(12)
O3A C60A H60C 110.1
C59A C60A H60C 110.1
O3A C60A H60D 110.1
C59A C60A H60D 110.1
H60C C60A H60D 108.5
C60A O3A C61A 103.9(9)
C60A O3A Cs1 124.4(7)
C61A O3A Cs1 103.4(7)

loop_
_geom_bond_atom_site_label_1
_geom_bond_atom_site_label_2
_geom_bond_distance
Cs1 O1 2.981(4)
Cs1 O3 3.010(8)
Cs1 N2 3.023(3)
Cs1 O2 3.195(4)
Cs1 O3A 3.287(8)
Cs1 C18 3.440(4)
Cs1 C17 3.560(4)
Cs1 C38 3.752(3)
Cs1 C16 3.841(3)
C1 P2 1.710(3)
C1 P1 1.717(3)
C1 H1 0.9500
P1 N1 1.587(3)
P1 C8 1.829(3)
P1 C2 1.840(3)
C2 C7 1.392(4)
C2 C3 1.403(4)
C3 C4 1.392(5)
C3 H3 0.9500
C4 C5 1.397(5)
C4 H4 0.9500
C5 C6 1.381(5)
C5 H5 0.9500
C6 C7 1.403(5)
C6 H6 0.9500
C7 H7 0.9500
C8 C9 1.383(5)
C8 C13 1.395(4)
C9 C10 1.396(5)
C9 H9 0.9500
C10 C11 1.383(6)
C10 H10 0.9500
C11 C12 1.381(6)
C11 H11 0.9500
C12 C13 1.397(5)
C12 H12 0.9500
C13 H13 0.9500
N1 C14 1.388(4)
C14 C19 1.425(4)
C14 C15 1.439(4)
C15 C16 1.384(4)
C15 C23 1.523(4)
C16 C17 1.394(5)
C16 H16 0.9500
C17 C18 1.383(5)
C17 H17 0.9500
C18 C19 1.399(4)
C18 H18 0.9500
C19 C20 1.520(4)
C20 C22 1.530(5)
C20 C21 1.535(5)
C20 H20 1.0000
C21 H21A 0.9800
C21 H21B 0.9800
C21 H21C 0.9800
C22 H22A 0.9800
C22 H22B 0.9800
C22 H1A 0.9800
C23 C25 1.526(5)
C23 C24 1.537(5)
C23 H23 1.0000
C24 H24A 0.9800
C24 H24B 0.9800
C24 H24C 0.9800
C25 H25A 0.9800
C25 H25B 0.9800
C25 H25C 0.9800
P2 N2 1.593(3)
P2 C26 1.833(3)
P2 C32 1.839(3)
C26 C31 1.397(4)
C26 C27 1.403(4)
C27 C28 1.392(4)
C27 H1C 0.9500
C28 C29 1.392(5)
C28 H28 0.9500
C29 C30 1.383(5)
C29 H29 0.9500
C30 C31 1.394(5)
C30 H30 0.9500
C31 H31 0.9500
C32 C33 1.394(4)
C32 C37 1.397(4)
C33 C34 1.391(5)
C33 H33 0.9500
C34 C35 1.379(6)
C34 H34 0.9500
C35 C36 1.382(5)
C35 H35 0.9500
C36 C37 1.387(5)
C36 H36 0.9500
C37 H37 0.9500
N2 C38 1.404(4)
C38 C43 1.417(4)
C38 C39 1.423(4)
C39 C40 1.396(5)
C39 C44 1.514(5)
C40 C41 1.381(6)
C40 H40 0.9500
C41 C42 1.379(5)
C41 H41 0.9500
C42 C43 1.394(5)
C42 H42 0.9500
C43 C47 1.522(4)
C44 C46 1.529(6)
C44 C45 1.539(7)
C44 H44 1.0000
C45 H1B 0.9800
C45 H45A 0.9800
C45 H45B 0.9800
C46 H46A 0.9800
C46 H46B 0.9800
C46 H46C 0.9800
C47 C49 1.527(6)
C47 C48 1.531(5)
C47 H47 1.0000
C48 H48A 0.9800
C48 H48B 0.9800
C48 H48C 0.9800
C49 H49A 0.9800
C49 H49B 0.9800
C49 H49C 0.9800
O1 C53 1.411(9)
O1 C53A 1.416(9)
O1 C50 1.422(9)
O1 C50A 1.431(9)
C50 C51 1.529(9)
C50 H50A 0.9900
C50 H50B 0.9900
C51 C52 1.544(9)
C51 H51A 0.9900
C51 H51B 0.9900
C52 C53 1.518(9)
C52 H52A 0.9900
C52 H52B 0.9900
C53 H53A 0.9900
C53 H53B 0.9900
C50A C51A 1.529(9)
C50A H50C 0.9900
C50A H50D 0.9900
C51A C52A 1.545(9)
C51A H51C 0.9900
C51A H51D 0.9900
C52A C53A 1.516(10)
C52A H52C 0.9900
C52A H52D 0.9900
C53A H53C 0.9900
C53A H53D 0.9900
O2 C54 1.431(7)
O2 C57A 1.433(10)
O2 C54A 1.443(10)
O2 C57 1.453(7)
C54 C55 1.538(8)
C54 H54A 0.9900
C54 H54B 0.9900
C55 C56 1.535(8)
C55 H55A 0.9900
C55 H55B 0.9900
C56 C57 1.533(8)
C56 H56A 0.9900
C56 H56B 0.9900
C57 H57A 0.9900
C57 H57B 0.9900
C54A C55A 1.547(10)
C54A H54C 0.9900
C54A H54D 0.9900
C55A C56A 1.546(10)
C55A H55C 0.9900
C55A H55D 0.9900
C56A C57A 1.540(10)
C56A H56C 0.9900
C56A H56D 0.9900
C57A H57C 0.9900
C57A H57D 0.9900
C62 C63 1.541(10)
C62 H62A 0.9800
C62 H62B 0.9800
C62 H62C 0.9800
C62A C63A 1.532(8)
C62A H62D 0.9800
C62A H62E 0.9800
C62A H62F 0.9800
C63 O4 1.577(15)
C63 H63A 0.9900
C63 H63B 0.9900
O4 C63A 1.353(8)
O4 C64 1.425(8)
C63A H63C 0.9900
C63A H63D 0.9900
C64 C65 1.508(11)
C64 H64A 0.9900
C64 H64B 0.9900
C65 H65A 0.9800
C65 H65B 0.9800
C65 H65C 0.9800
O3 C58 1.429(8)
O3 C61 1.442(9)
C58 C59 1.532(9)
C58 H58A 0.9900
C58 H58B 0.9900
C59 C60 1.530(9)
C59 H59A 0.9900
C59 H59B 0.9900
C60 C61 1.541(9)
C60 H60A 0.9900
C60 H60B 0.9900
C61 H61A 0.9900
C61 H61B 0.9900
C61A O3A 1.413(13)
C61A C58A 1.527(9)
C61A H61C 0.9900
C61A H61D 0.9900
C58A C59A 1.538(9)
C58A H58C 0.9900
C58A H58D 0.9900
C59A C60A 1.535(9)
C59A H59C 0.9900
C59A H59D 0.9900
C60A O3A 1.396(14)
C60A H60C 0.9900
C60A H60D 0.9900

loop_
_geom_torsion_atom_site_label_1
_geom_torsion_atom_site_label_2
_geom_torsion_atom_site_label_3
_geom_torsion_atom_site_label_4
_geom_torsion
P2 C1 P1 N1 86.9(3)
P2 C1 P1 C8 -37.1(3)
P2 C1 P1 C2 -145.9(2)
N1 P1 C2 C7 151.3(3)
C1 P1 C2 C7 17.3(3)
C8 P1 C2 C7 -97.6(3)
N1 P1 C2 C3 -27.7(3)
C1 P1 C2 C3 -161.7(2)
C8 P1 C2 C3 83.5(3)
C7 C2 C3 C4 0.7(5)
P1 C2 C3 C4 179.8(3)
C2 C3 C4 C5 -0.9(5)
C3 C4 C5 C6 0.6(5)
C4 C5 C6 C7 -0.1(5)
C3 C2 C7 C6 -0.2(5)
P1 C2 C7 C6 -179.2(3)
C5 C6 C7 C2 0.0(5)
N1 P1 C8 C9 -1.9(3)
C1 P1 C8 C9 130.9(3)
C2 P1 C8 C9 -115.7(3)
N1 P1 C8 C13 177.7(2)
C1 P1 C8 C13 -49.5(3)
C2 P1 C8 C13 64.0(3)
C13 C8 C9 C10 1.7(5)
P1 C8 C9 C10 -178.6(3)
C8 C9 C10 C11 -1.5(6)
C9 C10 C11 C12 0.6(6)
C10 C11 C12 C13 0.1(5)
C9 C8 C13 C12 -1.1(5)
P1 C8 C13 C12 179.3(3)
C11 C12 C13 C8 0.2(5)
C1 P1 N1 C14 23.6(3)
C8 P1 N1 C14 149.4(3)
C2 P1 N1 C14 -102.9(3)
P1 N1 C14 C19 49.3(5)
P1 N1 C14 C15 -134.1(3)
P1 N1 C14 Cs1 -34.3(3)
O1 Cs1 C14 N1 -116.7(2)
O3 Cs1 C14 N1 144.0(2)
N2 Cs1 C14 N1 4.0(2)
O2 Cs1 C14 N1 -128.2(6)
O3A Cs1 C14 N1 120.7(2)
C18 Cs1 C14 N1 151.5(3)
C17 Cs1 C14 N1 -175.1(3)
C19 Cs1 C14 N1 119.4(3)
C38 Cs1 C14 N1 3.9(2)
C50 Cs1 C14 N1 -135.6(4)
C16 Cs1 C14 N1 -144.4(3)
C50A Cs1 C14 N1 -134.4(4)
O1 Cs1 C14 C19 123.93(19)
O3 Cs1 C14 C19 24.7(2)
N2 Cs1 C14 C19 -115.37(18)
O2 Cs1 C14 C19 112.4(6)
O3A Cs1 C14 C19 1.4(2)
C18 Cs1 C14 C19 32.18(17)
C17 Cs1 C14 C19 65.51(19)
C38 Cs1 C14 C19 -115.44(18)
C50 Cs1 C14 C19 105.0(4)
C16 Cs1 C14 C19 96.3(2)
C50A Cs1 C14 C19 106.2(4)
O1 Cs1 C14 C15 1.08(19)
O3 Cs1 C14 C15 -98.2(2)
N2 Cs1 C14 C15 121.78(18)
O2 Cs1 C14 C15 -10.4(7)
O3A Cs1 C14 C15 -121.5(2)
C18 Cs1 C14 C15 -90.7(2)
C17 Cs1 C14 C15 -57.34(18)
C19 Cs1 C14 C15 -122.9(3)
C38 Cs1 C14 C15 121.71(17)
C50 Cs1 C14 C15 -17.8(4)
C16 Cs1 C14 C15 -26.57(16)
C50A Cs1 C14 C15 -16.6(4)
N1 C14 C15 C16 -179.2(3)
C19 C14 C15 C16 -2.2(5)
Cs1 C14 C15 C16 59.3(3)
N1 C14 C15 C23 -1.6(4)
C19 C14 C15 C23 175.3(3)
Cs1 C14 C15 C23 -123.1(3)
C14 C15 C16 C17 1.3(5)
C23 C15 C16 C17 -176.2(3)
C14 C15 C16 Cs1 -60.3(3)
C23 C15 C16 Cs1 122.2(3)
O1 Cs1 C16 C15 -122.1(2)
O3 Cs1 C16 C15 141.9(2)
N2 Cs1 C16 C15 -9.5(2)
O2 Cs1 C16 C15 -149.54(18)
O3A Cs1 C16 C15 127.9(2)
C18 Cs1 C16 C15 93.1(2)
C17 Cs1 C16 C15 126.3(3)
C19 Cs1 C16 C15 59.25(18)
C38 Cs1 C16 C15 -20.5(2)
C50 Cs1 C16 C15 -143.4(4)
C50A Cs1 C16 C15 -142.3(4)
O1 Cs1 C16 C17 111.6(2)
O3 Cs1 C16 C17 15.6(2)
N2 Cs1 C16 C17 -135.74(19)
O2 Cs1 C16 C17 84.2(2)
O3A Cs1 C16 C17 1.6(2)
C18 Cs1 C16 C17 -33.19(19)
C19 Cs1 C16 C17 -67.0(2)
C38 Cs1 C16 C17 -146.79(18)
C50 Cs1 C16 C17 90.3(4)
C50A Cs1 C16 C17 91.4(4)
C15 C16 C17 C18 0.5(5)
Cs1 C16 C17 C18 71.9(3)
C15 C16 C17 Cs1 -71.4(3)
O1 Cs1 C17 C18 179.0(2)
O3 Cs1 C17 C18 76.8(2)
N2 Cs1 C17 C18 -63.2(2)
O2 Cs1 C17 C18 124.90(19)
O3A Cs1 C17 C18 61.9(2)
C19 Cs1 C17 C18 -30.49(17)
C38 Cs1 C17 C18 -64.0(3)
C50 Cs1 C17 C18 158.5(5)
C16 Cs1 C17 C18 -119.6(3)
C50A Cs1 C17 C18 158.9(4)
O1 Cs1 C17 C16 -61.4(2)
O3 Cs1 C17 C16 -163.6(2)
N2 Cs1 C17 C16 56.5(2)
O2 Cs1 C17 C16 -115.5(2)
O3A Cs1 C17 C16 -178.5(2)
C18 Cs1 C17 C16 119.6(3)
C19 Cs1 C17 C16 89.1(2)
C38 Cs1 C17 C16 55.7(3)
C50 Cs1 C17 C16 -81.8(5)
C50A Cs1 C17 C16 -81.5(4)
C16 C17 C18 C19 -1.3(5)
Cs1 C17 C18 C19 80.5(3)
C16 C17 C18 Cs1 -81.8(3)
O1 Cs1 C18 C17 -1.0(2)
O3 Cs1 C18 C17 -95.0(2)
N2 Cs1 C18 C17 131.14(18)
O2 Cs1 C18 C17 -76.3(2)
O3A Cs1 C18 C17 -116.1(2)
C19 Cs1 C18 C17 123.0(3)
C38 Cs1 C18 C17 142.88(18)
C50 Cs1 C18 C17 -20.2(5)
C16 Cs1 C18 C17 30.99(18)
C50A Cs1 C18 C17 -20.2(5)
O1 Cs1 C18 C19 -124.00(19)
O3 Cs1 C18 C19 142.0(2)
N2 Cs1 C18 C19 8.1(2)
O2 Cs1 C18 C19 160.68(18)
O3A Cs1 C18 C19 120.9(2)
C17 Cs1 C18 C19 -123.0(3)
C38 Cs1 C18 C19 19.9(2)
C50 Cs1 C18 C19 -143.2(5)
C16 Cs1 C18 C19 -92.0(2)
C50A Cs1 C18 C19 -143.2(5)
C17 C18 C19 C14 0.4(5)
Cs1 C18 C19 C14 79.8(3)
C17 C18 C19 C20 175.3(3)
Cs1 C18 C19 C20 -105.3(3)
C17 C18 C19 Cs1 -79.4(3)
N1 C14 C19 C18 178.0(3)
C15 C14 C19 C18 1.4(5)
Cs1 C14 C19 C18 -69.2(3)
N1 C14 C19 C20 3.3(5)
C15 C14 C19 C20 -173.3(3)
Cs1 C14 C19 C20 116.1(3)
N1 C14 C19 Cs1 -112.7(3)
C15 C14 C19 Cs1 70.6(3)
O1 Cs1 C19 C18 60.7(2)
O3 Cs1 C19 C18 -35.0(2)
N2 Cs1 C19 C18 -172.93(18)
O2 Cs1 C19 C18 -38.9(3)
O3A Cs1 C19 C18 -57.4(2)
C17 Cs1 C19 C18 30.46(18)
C38 Cs1 C19 C18 -165.45(17)
C50 Cs1 C19 C18 39.5(5)
C16 Cs1 C19 C18 62.02(19)
C50A Cs1 C19 C18 40.1(4)
O1 Cs1 C19 C14 -60.62(19)
O3 Cs1 C19 C14 -156.4(2)
N2 Cs1 C19 C14 65.75(18)
O2 Cs1 C19 C14 -160.2(2)
O3A Cs1 C19 C14 -178.7(2)
C18 Cs1 C19 C14 -121.3(3)
C17 Cs1 C19 C14 -90.9(2)
C38 Cs1 C19 C14 73.23(18)
C50 Cs1 C19 C14 -81.8(5)
C16 Cs1 C19 C14 -59.30(17)
C50A Cs1 C19 C14 -81.3(4)
O1 Cs1 C19 C20 174.0(2)
O3 Cs1 C19 C20 78.3(2)
N2 Cs1 C19 C20 -59.6(2)
O2 Cs1 C19 C20 74.4(3)
O3A Cs1 C19 C20 55.9(2)
C18 Cs1 C19 C20 113.3(3)
C17 Cs1 C19 C20 143.8(2)
C38 Cs1 C19 C20 -52.1(2)
C50 Cs1 C19 C20 152.8(5)
C16 Cs1 C19 C20 175.3(2)
C50A Cs1 C19 C20 153.4(4)
C18 C19 C20 C22 54.6(4)
C14 C19 C20 C22 -130.6(3)
Cs1 C19 C20 C22 -25.5(3)
C18 C19 C20 C21 -69.6(4)
C14 C19 C20 C21 105.2(4)
Cs1 C19 C20 C21 -149.7(2)
C16 C15 C23 C25 -22.0(5)
C14 C15 C23 C25 160.5(3)
C16 C15 C23 C24 102.5(4)
C14 C15 C23 C24 -75.0(4)
P1 C1 P2 N2 -129.6(2)
P1 C1 P2 C26 -6.5(3)
P1 C1 P2 C32 108.7(2)
P1 C1 P2 Cs1 -103.8(2)
O1 Cs1 P2 N2 -97.79(17)
O3 Cs1 P2 N2 85.0(3)
O2 Cs1 P2 N2 -11.32(16)
O3A Cs1 P2 N2 70.6(2)
C18 Cs1 P2 N2 155.77(15)
C17 Cs1 P2 N2 176.72(15)
C19 Cs1 P2 N2 155.37(15)
C38 Cs1 P2 N2 -2.81(16)
C50 Cs1 P2 N2 -95.5(10)
C16 Cs1 P2 N2 -165.68(15)
C50A Cs1 P2 N2 -92.9(9)
O1 Cs1 P2 C1 121.92(15)
O3 Cs1 P2 C1 -55.2(3)
N2 Cs1 P2 C1 -140.29(18)
O2 Cs1 P2 C1 -151.62(13)
O3A Cs1 P2 C1 -69.65(19)
C18 Cs1 P2 C1 15.48(12)
C17 Cs1 P2 C1 36.43(12)
C19 Cs1 P2 C1 15.08(11)
C38 Cs1 P2 C1 -143.10(13)
C50 Cs1 P2 C1 124.2(10)
C16 Cs1 P2 C1 54.03(12)
C50A Cs1 P2 C1 126.8(9)
O1 Cs1 P2 C26 13.62(14)
O3 Cs1 P2 C26 -163.5(3)
N2 Cs1 P2 C26 111.41(17)
O2 Cs1 P2 C26 100.08(12)
O3A Cs1 P2 C26 -177.94(18)
C18 Cs1 P2 C26 -92.82(11)
C17 Cs1 P2 C26 -71.87(11)
C19 Cs1 P2 C26 -93.22(11)
C38 Cs1 P2 C26 108.60(12)
C50 Cs1 P2 C26 15.9(10)
C16 Cs1 P2 C26 -54.27(11)
C50A Cs1 P2 C26 18.5(9)
O1 Cs1 P2 C32 -121.5(2)
O3 Cs1 P2 C32 61.3(3)
N2 Cs1 P2 C32 -23.8(2)
O2 Cs1 P2 C32 -35.1(2)
O3A Cs1 P2 C32 46.9(2)
C18 Cs1 P2 C32 132.01(19)
C17 Cs1 P2 C32 152.96(19)
C19 Cs1 P2 C32 131.61(19)
C38 Cs1 P2 C32 -26.57(19)
C50 Cs1 P2 C32 -119.2(10)
C16 Cs1 P2 C32 170.56(19)
C50A Cs1 P2 C32 -116.6(9)
N2 P2 C26 C31 -121.0(3)
C1 P2 C26 C31 115.5(3)
C32 P2 C26 C31 -4.2(3)
Cs1 P2 C26 C31 -160.3(3)
N2 P2 C26 C27 52.1(3)
C1 P2 C26 C27 -71.4(3)
C32 P2 C26 C27 168.9(2)
Cs1 P2 C26 C27 12.9(2)
C31 C26 C27 C28 1.4(5)
P2 C26 C27 C28 -172.2(3)
C26 C27 C28 C29 0.0(5)
C27 C28 C29 C30 -1.9(5)
C28 C29 C30 C31 2.4(5)
C29 C30 C31 C26 -1.0(5)
C27 C26 C31 C30 -0.8(5)
P2 C26 C31 C30 172.2(3)
N2 P2 C32 C33 -113.3(3)
C1 P2 C32 C33 10.2(3)
C26 P2 C32 C33 128.3(3)
Cs1 P2 C32 C33 -97.6(3)
N2 P2 C32 C37 59.4(3)
C1 P2 C32 C37 -177.2(3)
C26 P2 C32 C37 -59.1(3)
Cs1 P2 C32 C37 75.0(3)
C37 C32 C33 C34 0.2(5)
P2 C32 C33 C34 173.2(3)
C32 C33 C34 C35 2.0(6)
C33 C34 C35 C36 -2.0(6)
C34 C35 C36 C37 -0.2(6)
C35 C36 C37 C32 2.5(5)
C33 C32 C37 C36 -2.4(5)
P2 C32 C37 C36 -175.2(3)
C1 P2 N2 C38 -143.4(3)
C26 P2 N2 C38 94.4(3)
C32 P2 N2 C38 -19.9(3)
Cs1 P2 N2 C38 173.8(3)
C1 P2 N2 Cs1 42.81(18)
C26 P2 N2 Cs1 -79.40(16)
C32 P2 N2 Cs1 166.30(13)
O1 Cs1 N2 C38 -81.1(2)
O3 Cs1 N2 C38 66.9(3)
O2 Cs1 N2 C38 -5.12(19)
O3A Cs1 N2 C38 65.8(2)
C18 Cs1 N2 C38 157.53(17)
C17 Cs1 N2 C38 -178.96(17)
C19 Cs1 N2 C38 160.69(18)
C50 Cs1 N2 C38 -67.8(10)
C16 Cs1 N2 C38 -158.62(17)
C50A Cs1 N2 C38 -66.2(9)
O1 Cs1 N2 P2 93.72(17)
O3 Cs1 N2 P2 -118.3(2)
O2 Cs1 N2 P2 169.72(14)
O3A Cs1 N2 P2 -119.41(19)
C18 Cs1 N2 P2 -27.63(17)
C17 Cs1 N2 P2 -4.12(19)
C19 Cs1 N2 P2 -24.47(15)
C38 Cs1 N2 P2 174.8(3)
C50 Cs1 N2 P2 107.0(10)
C16 Cs1 N2 P2 16.22(17)
C50A Cs1 N2 P2 108.6(8)
P2 N2 C38 C43 -97.2(3)
Cs1 N2 C38 C43 77.1(3)
P2 N2 C38 C39 88.5(3)
Cs1 N2 C38 C39 -97.1(3)
P2 N2 C38 Cs1 -174.4(3)
O1 Cs1 C38 N2 109.6(2)
O3 Cs1 C38 N2 -129.4(2)
O2 Cs1 C38 N2 174.7(2)
O3A Cs1 C38 N2 -121.0(2)
C18 Cs1 C38 N2 -30.1(2)
C17 Cs1 C38 N2 1.7(3)
C19 Cs1 C38 N2 -21.6(2)
C50 Cs1 C38 N2 128.6(7)
C16 Cs1 C38 N2 28.4(2)
C50A Cs1 C38 N2 129.1(6)
O1 Cs1 C38 C43 -12.3(2)
O3 Cs1 C38 C43 108.7(2)
N2 Cs1 C38 C43 -121.9(3)
O2 Cs1 C38 C43 52.83(19)
O3A Cs1 C38 C43 117.0(2)
C18 Cs1 C38 C43 -151.97(18)
C17 Cs1 C38 C43 -120.2(2)
C19 Cs1 C38 C43 -143.50(18)
C50 Cs1 C38 C43 6.7(7)
C16 Cs1 C38 C43 -93.5(2)
C50A Cs1 C38 C43 7.2(6)
O1 Cs1 C38 C39 -141.0(2)
O3 Cs1 C38 C39 -20.0(3)
N2 Cs1 C38 C39 109.4(3)
O2 Cs1 C38 C39 -75.8(2)
O3A Cs1 C38 C39 -11.6(3)
C18 Cs1 C38 C39 79.4(2)
C17 Cs1 C38 C39 111.1(2)
C19 Cs1 C38 C39 87.9(2)
C50 Cs1 C38 C39 -122.0(7)
C16 Cs1 C38 C39 137.9(2)
C50A Cs1 C38 C39 -121.5(6)
N2 C38 C39 C40 176.0(3)
C43 C38 C39 C40 1.6(5)
Cs1 C38 C39 C40 121.0(3)
N2 C38 C39 C44 -2.0(5)
C43 C38 C39 C44 -176.5(3)
Cs1 C38 C39 C44 -57.1(4)
C38 C39 C40 C41 -0.2(6)
C44 C39 C40 C41 177.9(4)
C39 C40 C41 C42 -0.5(7)
C40 C41 C42 C43 -0.1(6)
C41 C42 C43 C38 1.6(6)
C41 C42 C43 C47 -178.3(4)
N2 C38 C43 C42 -176.6(3)
C39 C38 C43 C42 -2.2(5)
Cs1 C38 C43 C42 -127.9(3)
N2 C38 C43 C47 3.3(5)
C39 C38 C43 C47 177.6(3)
Cs1 C38 C43 C47 52.0(3)
C40 C39 C44 C46 42.2(5)
C38 C39 C44 C46 -139.8(4)
C40 C39 C44 C45 -84.4(5)
C38 C39 C44 C45 93.6(5)
C42 C43 C47 C49 -66.5(4)
C38 C43 C47 C49 113.6(4)
C42 C43 C47 C48 58.3(5)
C38 C43 C47 C48 -121.6(3)
O3 Cs1 O1 C53 178.5(14)
N2 Cs1 O1 C53 -22.4(14)
O2 Cs1 O1 C53 -110.6(14)
O3A Cs1 O1 C53 -169.1(14)
C18 Cs1 O1 C53 109.5(14)
C17 Cs1 O1 C53 109.1(14)
C19 Cs1 O1 C53 89.7(14)
C38 Cs1 O1 C53 -45.0(14)
C50 Cs1 O1 C53 -175(2)
C16 Cs1 O1 C53 88.7(14)
C50A Cs1 O1 C53 -170(2)
O3 Cs1 O1 C53A 172.9(12)
N2 Cs1 O1 C53A -28.1(12)
O2 Cs1 O1 C53A -116.2(12)
O3A Cs1 O1 C53A -174.7(12)
C18 Cs1 O1 C53A 103.9(12)
C17 Cs1 O1 C53A 103.5(12)
C19 Cs1 O1 C53A 84.0(12)
C38 Cs1 O1 C53A -50.6(12)
C50 Cs1 O1 C53A 179(2)
C16 Cs1 O1 C53A 83.0(12)
C50A Cs1 O1 C53A -176(2)
O3 Cs1 O1 C50 -6.1(19)
N2 Cs1 O1 C50 153.0(19)
O2 Cs1 O1 C50 64.8(19)
O3A Cs1 O1 C50 6.4(19)
C18 Cs1 O1 C50 -75.1(19)
C17 Cs1 O1 C50 -75.4(19)
C19 Cs1 O1 C50 -94.9(19)
C38 Cs1 O1 C50 130.4(19)
C16 Cs1 O1 C50 -95.9(19)
C50A Cs1 O1 C50 5(4)
O3 Cs1 O1 C50A -11.5(17)
N2 Cs1 O1 C50A 147.6(17)
O2 Cs1 O1 C50A 59.4(17)
O3A Cs1 O1 C50A 1.0(18)
C18 Cs1 O1 C50A -80.4(17)
C17 Cs1 O1 C50A -80.8(17)
C19 Cs1 O1 C50A -100.3(17)
C38 Cs1 O1 C50A 125.0(17)
C50 Cs1 O1 C50A -5(4)
C16 Cs1 O1 C50A -101.3(17)
C53 O1 C50 C51 17(3)
C53A O1 C50 C51 22(3)
C50A O1 C50 C51 -43(34)
Cs1 O1 C50 C51 -159.1(18)
C53 O1 C50 Cs1 176.2(19)
C53A O1 C50 Cs1 -179.2(17)
C50A O1 C50 Cs1 116(35)
O3 Cs1 C50 O1 173.8(19)
N2 Cs1 C50 O1 -36(2)
O2 Cs1 C50 O1 -108.8(18)
O3A Cs1 C50 O1 -174.2(17)
C18 Cs1 C50 O1 106.6(18)
C17 Cs1 C50 O1 98.4(19)
C19 Cs1 C50 O1 92.3(17)
C38 Cs1 C50 O1 -60(2)
C16 Cs1 C50 O1 75.8(18)
C50A Cs1 C50 O1 -72(26)
O1 Cs1 C50 C51 37(3)
O3 Cs1 C50 C51 -149(4)
N2 Cs1 C50 C51 2(5)
O2 Cs1 C50 C51 -71(4)
O3A Cs1 C50 C51 -137(4)
C18 Cs1 C50 C51 144(4)
C17 Cs1 C50 C51 136(4)
C19 Cs1 C50 C51 130(4)
C38 Cs1 C50 C51 -22(4)
C16 Cs1 C50 C51 113(4)
C50A Cs1 C50 C51 -35(24)
O1 C50 C51 C52 -10(3)
Cs1 C50 C51 C52 -37(5)
C50 C51 C52 C53 1(3)
C53A O1 C53 C52 -55(9)
C50 O1 C53 C52 -17(3)
C50A O1 C53 C52 -12(3)
Cs1 O1 C53 C52 158.5(11)
C51 C52 C53 O1 9(2)
C53 O1 C50A C51A 14(3)
C53A O1 C50A C51A 19(3)
C50 O1 C50A C51A 136(37)
Cs1 O1 C50A C51A -157.7(16)
C53 O1 C50A Cs1 171.9(19)
C53A O1 C50A Cs1 176.9(15)
C50 O1 C50A Cs1 -66(36)
O3 Cs1 C50A O1 168.3(18)
N2 Cs1 C50A O1 -42(2)
O2 Cs1 C50A O1 -114.3(17)
O3A Cs1 C50A O1 -179.1(16)
C18 Cs1 C50A O1 101.5(16)
C17 Cs1 C50A O1 93.5(17)
C19 Cs1 C50A O1 87.0(16)
C38 Cs1 C50A O1 -64.9(19)
C50 Cs1 C50A O1 103(29)
C16 Cs1 C50A O1 71.1(16)
O1 Cs1 C50A C51A 39(3)
O3 Cs1 C50A C51A -153(4)
N2 Cs1 C50A C51A -3(4)
O2 Cs1 C50A C51A -76(4)
O3A Cs1 C50A C51A -141(4)
C18 Cs1 C50A C51A 140(4)
C17 Cs1 C50A C51A 132(4)
C19 Cs1 C50A C51A 126(3)
C38 Cs1 C50A C51A -26(4)
C50 Cs1 C50A C51A 141(30)
C16 Cs1 C50A C51A 110(4)
O1 C50A C51A C52A 16(3)
Cs1 C50A C51A C52A -11(4)
C50A C51A C52A C53A -42(2)
C53 O1 C53A C52A 92(11)
C50 O1 C53A C52A -52(2)
C50A O1 C53A C52A -47(2)
Cs1 O1 C53A C52A 128.8(10)
C51A C52A C53A O1 54.7(18)
O1 Cs1 O2 C54 -13.0(10)
O3 Cs1 O2 C54 88.7(10)
N2 Cs1 O2 C54 -133.0(10)
O3A Cs1 O2 C54 112.5(10)
C18 Cs1 O2 C54 70.6(10)
C17 Cs1 O2 C54 41.1(11)
C19 Cs1 O2 C54 92.7(11)
C38 Cs1 O2 C54 -134.9(10)
C50 Cs1 O2 C54 6.6(11)
C16 Cs1 O2 C54 12.8(11)
C50A Cs1 O2 C54 5.3(11)
O1 Cs1 O2 C57A 169.3(13)
O3 Cs1 O2 C57A -89.1(13)
N2 Cs1 O2 C57A 49.2(13)
O3A Cs1 O2 C57A -65.3(13)
C18 Cs1 O2 C57A -107.2(13)
C17 Cs1 O2 C57A -136.7(13)
C19 Cs1 O2 C57A -85.1(13)
C38 Cs1 O2 C57A 47.3(13)
C50 Cs1 O2 C57A -171.2(13)
C16 Cs1 O2 C57A -165.0(13)
C50A Cs1 O2 C57A -172.5(13)
O1 Cs1 O2 C54A -10(3)
O3 Cs1 O2 C54A 92(3)
N2 Cs1 O2 C54A -130(3)
O3A Cs1 O2 C54A 115(3)
C18 Cs1 O2 C54A 74(3)
C17 Cs1 O2 C54A 44(3)
C19 Cs1 O2 C54A 96(3)
C38 Cs1 O2 C54A -132(3)
C50 Cs1 O2 C54A 10(4)
C16 Cs1 O2 C54A 16(4)
C50A Cs1 O2 C54A 8(4)
O1 Cs1 O2 C57 152.2(4)
O3 Cs1 O2 C57 -106.1(4)
N2 Cs1 O2 C57 32.2(4)
O3A Cs1 O2 C57 -82.3(4)
C18 Cs1 O2 C57 -124.2(4)
C17 Cs1 O2 C57 -153.7(4)
C19 Cs1 O2 C57 -102.1(4)
C38 Cs1 O2 C57 30.3(4)
C50 Cs1 O2 C57 171.8(5)
C16 Cs1 O2 C57 178.0(4)
C50A Cs1 O2 C57 170.5(5)
C57A O2 C54 C55 -4(2)
C54A O2 C54 C55 7(13)
C57 O2 C54 C55 12.7(13)
Cs1 O2 C54 C55 178.5(4)
O2 C54 C55 C56 -34.2(13)
C54 C55 C56 C57 40.7(11)
C54 O2 C57 C56 14.4(10)
C57A O2 C57 C56 158(4)
C54A O2 C57 C56 15(2)
Cs1 O2 C57 C56 -154.7(5)
C55 C56 C57 O2 -35.0(9)
C54 O2 C54A C55A 160(16)
C57A O2 C54A C55A -30(3)
C57 O2 C54A C55A -15(3)
Cs1 O2 C54A C55A 149.0(14)
O2 C54A C55A C56A 45(3)
C54A C55A C56A C57A -46(2)
C54 O2 C57A C56A 4(3)
C54A O2 C57A C56A 2(3)
C57 O2 C57A C56A -40(2)
Cs1 O2 C57A C56A -177.7(15)
C55A C56A C57A O2 28(2)
C62 C63 O4 C63A 89.9(14)
C62 C63 O4 C64 -150.1(11)
C64 O4 C63A C62A -178.0(7)
C63 O4 C63A C62A -109.7(12)
C63A O4 C64 C65 -177.3(7)
C63 O4 C64 C65 147.0(9)
O1 Cs1 O3 C58 33.2(8)
N2 Cs1 O3 C58 -119.4(7)
O2 Cs1 O3 C58 -38.8(8)
O3A Cs1 O3 C58 -116.8(10)
C18 Cs1 O3 C58 128.7(8)
C17 Cs1 O3 C58 104.9(8)
C19 Cs1 O3 C58 142.5(8)
C38 Cs1 O3 C58 -95.6(8)
C50 Cs1 O3 C58 31.1(10)
C16 Cs1 O3 C58 99.0(8)
C50A Cs1 O3 C58 29.4(10)
O1 Cs1 O3 C61 168.3(8)
N2 Cs1 O3 C61 15.7(9)
O2 Cs1 O3 C61 96.3(8)
O3A Cs1 O3 C61 18.3(6)
C18 Cs1 O3 C61 -96.2(8)
C17 Cs1 O3 C61 -120.0(8)
C19 Cs1 O3 C61 -82.4(8)
C38 Cs1 O3 C61 39.5(8)
C50 Cs1 O3 C61 166.2(10)
C16 Cs1 O3 C61 -125.9(8)
C50A Cs1 O3 C61 164.4(10)
C61 O3 C58 C59 -39.0(13)
Cs1 O3 C58 C59 102.2(10)
O3 C58 C59 C60 24.0(13)
C58 C59 C60 C61 -0.7(13)
C58 O3 C61 C60 38.9(14)
Cs1 O3 C61 C60 -102.8(9)
C59 C60 C61 O3 -22.8(14)
O1 Cs1 C61A O3A 133.8(5)
O3 Cs1 C61A O3A 97.8(19)
N2 Cs1 C61A O3A -25.8(6)
O2 Cs1 C61A O3A 62.1(5)
C18 Cs1 C61A O3A -133.7(5)
C17 Cs1 C61A O3A -157.5(5)
C19 Cs1 C61A O3A -118.0(5)
C38 Cs1 C61A O3A -0.9(6)
C50 Cs1 C61A O3A 130.3(8)
C16 Cs1 C61A O3A -160.8(5)
C50A Cs1 C61A O3A 128.7(8)
O1 Cs1 C61A C58A 30.7(8)
O3 Cs1 C61A C58A -5.3(17)
N2 Cs1 C61A C58A -128.9(7)
O2 Cs1 C61A C58A -41.1(7)
O3A Cs1 C61A C58A -103.2(9)
C18 Cs1 C61A C58A 123.1(8)
C17 Cs1 C61A C58A 99.4(8)
C19 Cs1 C61A C58A 138.9(8)
C38 Cs1 C61A C58A -104.0(8)
C50 Cs1 C61A C58A 27.2(10)
C16 Cs1 C61A C58A 96.0(8)
C50A Cs1 C61A C58A 25.5(10)
O3A C61A C58A C59A 25.7(15)
Cs1 C61A C58A C59A 82.6(12)
C61A C58A C59A C60A -2.2(17)
C58A C59A C60A O3A -22.4(18)
C59A C60A O3A C61A 39.7(14)
C59A C60A O3A Cs1 -77.7(14)
C58A C61A O3A C60A -40.7(12)
Cs1 C61A O3A C60A -131.1(8)
C58A C61A O3A Cs1 90.5(8)
O1 Cs1 O3A C60A 66.0(9)
O3 Cs1 O3A C60A 99.5(10)
N2 Cs1 O3A C60A -82.5(9)
O2 Cs1 O3A C60A 5.0(9)
C18 Cs1 O3A C60A 159.0(9)
C17 Cs1 O3A C60A 138.7(9)
C19 Cs1 O3A C60A 178.4(9)
C38 Cs1 O3A C60A -63.1(9)
C50 Cs1 O3A C60A 68.2(11)
C16 Cs1 O3A C60A 138.2(9)
C50A Cs1 O3A C60A 66.3(11)
O1 Cs1 O3A C61A -51.6(5)
O3 Cs1 O3A C61A -18.1(5)
N2 Cs1 O3A C61A 159.9(5)
O2 Cs1 O3A C61A -112.7(5)
C18 Cs1 O3A C61A 41.4(5)
C17 Cs1 O3A C61A 21.1(5)
C19 Cs1 O3A C61A 60.8(5)
C38 Cs1 O3A C61A 179.3(5)
C50 Cs1 O3A C61A -49.5(8)
C16 Cs1 O3A C61A 20.5(5)
C50A Cs1 O3A C61A -51.3(8)
